data_1512207
loop_
_publ_author_name
'Dange, Nitin S.'
'Hong, Bor-Cherng'
'Lee, Chih-Ching'
'Lee, Gene-Hsiang'

_publ_section_title
;
 One-Pot Asymmetric Synthesis of Seven-Membered Carbocycles
 Cyclohepta[b]indoles via a Sequential Organocatalytic Michael/Double
 Friedel-Crafts Alkylation Reaction.
;
_journal_issue 15
_journal_name_full 'Organic letters'
_journal_page_first 3914
_journal_page_last 3917
_journal_paper_doi 10.1021/ol4016749
_journal_volume 15
_journal_year 2013
_chemical_formula_sum 'C33.5 H30 Br Cl N4'
_chemical_formula_weight 603.97
_chemical_name_systematic
; 
 ? 
;
_space_group_IT_number 15
_symmetry_cell_setting monoclinic
_symmetry_space_group_name_Hall '-C 2yc'
_symmetry_space_group_name_H-M 'C 1 2/c 1'
_atom_sites_solution_hydrogens geom
_atom_sites_solution_primary direct
_atom_sites_solution_secondary difmap
_audit_creation_method SHELXL-97
_cell_angle_alpha 90.00
_cell_angle_beta 118.2977(12)
_cell_angle_gamma 90.00
_cell_formula_units_Z 8
_cell_length_a 24.5096(14)
_cell_length_b 12.7187(7)
_cell_length_c 21.1911(12)
_cell_measurement_reflns_used 2332
_cell_measurement_temperature 150(2)
_cell_measurement_theta_max 20.94
_cell_measurement_theta_min 2.50
_cell_volume 5816.5(6)
_computing_cell_refinement 'Bruker SAINT'
_computing_data_collection 'Bruker SMART'
_computing_data_reduction 'Bruker SAINT'
_computing_molecular_graphics 'Bruker SHELXTL'
_computing_publication_material 'Bruker SHELXTL'
_computing_structure_refinement 'SHELXL-97 (Sheldrick, 1997)'
_computing_structure_solution 'SHELXS-97 (Sheldrick, 1990)'
_diffrn_ambient_temperature 150(2)
_diffrn_measured_fraction_theta_full 1.000
_diffrn_measured_fraction_theta_max 1.000
_diffrn_measurement_device_type 'BRUKER SMART APEXCCD area detector'
_diffrn_measurement_method 'omega scans'
_diffrn_radiation_monochromator graphite
_diffrn_radiation_source 'fine-focus sealed tube'
_diffrn_radiation_type MoK\a
_diffrn_radiation_wavelength 0.71073
_diffrn_reflns_av_R_equivalents 0.0632
_diffrn_reflns_av_sigmaI/netI 0.0697
_diffrn_reflns_limit_h_max 31
_diffrn_reflns_limit_h_min -31
_diffrn_reflns_limit_k_max 16
_diffrn_reflns_limit_k_min -16
_diffrn_reflns_limit_l_max 27
_diffrn_reflns_limit_l_min -23
_diffrn_reflns_number 18705
_diffrn_reflns_theta_full 27.50
_diffrn_reflns_theta_max 27.50
_diffrn_reflns_theta_min 1.86
_exptl_absorpt_coefficient_mu 1.535
_exptl_absorpt_correction_T_max 0.7804
_exptl_absorpt_correction_T_min 0.6732
_exptl_absorpt_correction_type multi-scan
_exptl_crystal_colour colorless
_exptl_crystal_density_diffrn 1.379
_exptl_crystal_density_meas ?
_exptl_crystal_density_method 'not measured'
_exptl_crystal_description block
_exptl_crystal_F_000 2488
_exptl_crystal_size_max 0.28
_exptl_crystal_size_mid 0.25
_exptl_crystal_size_min 0.17
_refine_diff_density_max 1.724
_refine_diff_density_min -0.748
_refine_diff_density_rms 0.093
_refine_ls_extinction_method none
_refine_ls_goodness_of_fit_ref 1.042
_refine_ls_hydrogen_treatment mixed
_refine_ls_matrix_type full
_refine_ls_number_parameters 361
_refine_ls_number_reflns 6680
_refine_ls_number_restraints 2
_refine_ls_restrained_S_all 1.043
_refine_ls_R_factor_all 0.1058
_refine_ls_R_factor_gt 0.0741
_refine_ls_shift/su_max 0.001
_refine_ls_shift/su_mean 0.000
_refine_ls_structure_factor_coef Fsqd
_refine_ls_weighting_details 'calc w=1/[\s^2^(Fo^2^)+(0.0786P)^2^+20.8742P] where P=(Fo^2^+2Fc^2^)/3'
_refine_ls_weighting_scheme calc
_refine_ls_wR_factor_gt 0.1724
_refine_ls_wR_factor_ref 0.1905
_reflns_number_gt 4689
_reflns_number_total 6680
_reflns_threshold_expression >2sigma(I)
_cod_data_source_file ol4016749_si_004.cif
_cod_data_source_block ic16002_invert
_cod_depositor_comments
;
The following automatic conversions were performed:

'_symmetry_cell_setting' value 'Monoclinic' changed to 'monoclinic'
according to /home/saulius/struct/CIF-dictionaries/cif_core.dic
dictionary named 'cif_core.dic' version 2.4.2 from 2011-04-26.

Automatic conversion script
Id: cif_fix_values 1891 2012-01-12 08:04:46Z andrius 

The following automatic conversions were performed:

'_exptl_crystal_density_meas' value 'not_measured' was changed to '?'
- the value is perceived as not measured.

Automatic conversion script
Id: cif_fix_values 3008 2015-01-20 13:52:24Z robertas 
;
_cod_original_sg_symbol_H-M C2/c
_cod_original_formula_sum 'C33.50 H30 Br Cl N4'
_cod_database_code 1512207

loop_
_symmetry_equiv_pos_as_xyz
'x, y, z'
'-x, y, -z+1/2'
'x+1/2, y+1/2, z'
'-x+1/2, y+1/2, -z+1/2'
'-x, -y, -z'
'x, -y, z-1/2'
'-x+1/2, -y+1/2, -z'
'x+1/2, -y+1/2, z-1/2'

loop_
_atom_site_label
_atom_site_type_symbol
_atom_site_fract_x
_atom_site_fract_y
_atom_site_fract_z
_atom_site_U_iso_or_equiv
_atom_site_adp_type
_atom_site_occupancy
_atom_site_symmetry_multiplicity
_atom_site_calc_flag
_atom_site_refinement_flags
_atom_site_disorder_assembly
_atom_site_disorder_group
Br1 Br 0.78706(3) -0.29532(4) 0.69886(3) 0.04696(19) Uani 1 1 d . . .
N1 N 0.78804(14) 0.1172(3) 0.58519(18) 0.0269(7) Uani 1 1 d . . .
H1 H 0.7511 0.0923 0.5740 0.032 Uiso 1 1 calc R . .
N2 N 0.63903(15) -0.0803(3) 0.41619(19) 0.0327(8) Uani 1 1 d . . .
N3 N 0.84705(17) 0.3345(3) 0.4467(2) 0.0356(9) Uani 1 1 d . . .
N4 N 1.01268(18) 0.1572(3) 0.4787(2) 0.0443(10) Uani 1 1 d . . .
C1 C 0.82313(17) 0.0886(3) 0.5531(2) 0.0270(9) Uani 1 1 d . . .
C2 C 0.87704(17) 0.1438(3) 0.5836(2) 0.0245(8) Uani 1 1 d . . .
C3 C 0.92826(18) 0.1334(4) 0.5640(2) 0.0304(9) Uani 1 1 d . . .
H3A H 0.9448 0.0609 0.5749 0.036 Uiso 1 1 calc R . .
H3B H 0.9622 0.1819 0.5944 0.036 Uiso 1 1 calc R . .
C4 C 0.90803(18) 0.1576(3) 0.4840(2) 0.0276(9) Uani 1 1 d . . .
C5 C 0.86673(18) 0.0705(3) 0.4303(2) 0.0274(9) Uani 1 1 d . . .
H5 H 0.8899 0.0025 0.4455 0.033 Uiso 1 1 calc R . .
C6 C 0.80371(18) 0.0545(3) 0.4277(2) 0.0280(9) Uani 1 1 d . . .
H6A H 0.7825 0.1235 0.4174 0.034 Uiso 1 1 calc R . .
H6B H 0.7786 0.0079 0.3866 0.034 Uiso 1 1 calc R . .
C7 C 0.80261(17) 0.0088(3) 0.4936(2) 0.0264(8) Uani 1 1 d . . .
H7 H 0.8332 -0.0503 0.5114 0.032 Uiso 1 1 calc R . .
C8 C 0.68512(19) -0.0208(3) 0.4144(2) 0.0310(9) Uani 1 1 d . . .
H8 H 0.6796 0.0252 0.3765 0.037 Uiso 1 1 calc R . .
C9 C 0.73973(18) -0.0371(3) 0.4747(2) 0.0275(9) Uani 1 1 d . . .
C10 C 0.72776(18) -0.1110(3) 0.5176(2) 0.0257(8) Uani 1 1 d . . .
C11 C 0.66407(19) -0.1360(3) 0.4790(2) 0.0300(9) Uani 1 1 d . . .
C12 C 0.6373(2) -0.2081(3) 0.5057(3) 0.0345(10) Uani 1 1 d . . .
H12 H 0.5947 -0.2257 0.4791 0.041 Uiso 1 1 calc R . .
C13 C 0.6741(2) -0.2529(4) 0.5712(3) 0.0389(11) Uani 1 1 d . . .
H13 H 0.6565 -0.3004 0.5912 0.047 Uiso 1 1 calc R . .
C14 C 0.7374(2) -0.2291(3) 0.6089(2) 0.0348(10) Uani 1 1 d . . .
C15 C 0.76505(19) -0.1582(3) 0.5836(2) 0.0302(9) Uani 1 1 d . . .
H15 H 0.8079 -0.1421 0.6102 0.036 Uiso 1 1 calc R . .
C16 C 0.57638(19) -0.0927(4) 0.3561(2) 0.0383(11) Uani 1 1 d . . .
H16A H 0.5694 -0.1680 0.3426 0.046 Uiso 1 1 calc R . .
H16B H 0.5736 -0.0532 0.3144 0.046 Uiso 1 1 calc R . .
C17 C 0.52539(18) -0.0553(4) 0.3719(2) 0.0312(9) Uani 1 1 d . . .
C18 C 0.4692(2) -0.1092(4) 0.3431(2) 0.0364(10) Uani 1 1 d . . .
H18 H 0.4636 -0.1707 0.3152 0.044 Uiso 1 1 calc R . .
C19 C 0.4217(2) -0.0732(4) 0.3551(3) 0.0419(12) Uani 1 1 d . . .
H19 H 0.3835 -0.1102 0.3353 0.050 Uiso 1 1 calc R . .
C20 C 0.4291(2) 0.0150(4) 0.3952(3) 0.0409(11) Uani 1 1 d . . .
H20 H 0.3961 0.0391 0.4029 0.049 Uiso 1 1 calc R . .
C21 C 0.4843(2) 0.0690(4) 0.4243(3) 0.0404(11) Uani 1 1 d . . .
H21 H 0.4896 0.1302 0.4524 0.049 Uiso 1 1 calc R . .
C22 C 0.5324(2) 0.0333(4) 0.4125(2) 0.0374(10) Uani 1 1 d . . .
H22 H 0.5706 0.0705 0.4327 0.045 Uiso 1 1 calc R . .
C23 C 0.81944(18) 0.1907(3) 0.6372(2) 0.0262(8) Uani 1 1 d . . .
C24 C 0.87629(18) 0.2101(3) 0.6376(2) 0.0276(9) Uani 1 1 d . . .
C25 C 0.9179(2) 0.2814(3) 0.6878(2) 0.0330(10) Uani 1 1 d . . .
H25 H 0.9567 0.2954 0.6896 0.040 Uiso 1 1 calc R . .
C26 C 0.9019(2) 0.3308(4) 0.7345(2) 0.0406(11) Uani 1 1 d . . .
H26 H 0.9299 0.3796 0.7682 0.049 Uiso 1 1 calc R . .
C27 C 0.8452(2) 0.3103(4) 0.7331(2) 0.0386(11) Uani 1 1 d . . .
H27 H 0.8352 0.3457 0.7658 0.046 Uiso 1 1 calc R . .
C28 C 0.80348(19) 0.2397(3) 0.6850(2) 0.0304(9) Uani 1 1 d . . .
H28 H 0.7653 0.2250 0.6844 0.036 Uiso 1 1 calc R . .
C29 C 0.87520(18) 0.2589(3) 0.4630(2) 0.0275(9) Uani 1 1 d . . .
C30 C 0.9664(2) 0.1620(4) 0.4788(2) 0.0327(10) Uani 1 1 d . . .
C31 C 0.8558(2) 0.0953(4) 0.3542(2) 0.0347(10) Uani 1 1 d . . .
H31A H 0.8180 0.1391 0.3299 0.042 Uiso 1 1 calc R . .
H31B H 0.8911 0.1377 0.3580 0.042 Uiso 1 1 calc R . .
C32 C 0.8483(3) -0.0001(4) 0.3071(3) 0.0530(14) Uani 1 1 d . . .
H32A H 0.8150 -0.0454 0.3059 0.064 Uiso 1 1 calc R . .
H32B H 0.8349 0.0244 0.2575 0.064 Uiso 1 1 calc R . .
C33 C 0.9043(3) -0.0630(6) 0.3306(4) 0.077(2) Uani 1 1 d . . .
H33A H 0.9146 -0.0961 0.3766 0.115 Uiso 1 1 calc R . .
H33B H 0.9386 -0.0177 0.3361 0.115 Uiso 1 1 calc R . .
H33C H 0.8973 -0.1175 0.2948 0.115 Uiso 1 1 calc R . .
C34 C 0.0194(6) 0.0297(11) 0.2619(7) 0.089(5) Uiso 0.50 1 d PD A -1
H34A H 0.0072 -0.0414 0.2697 0.106 Uiso 0.50 1 calc PR A -1
H34B H 0.0557 0.0235 0.2535 0.106 Uiso 0.50 1 calc PR A -1
Cl1 Cl 0.0355(3) 0.1109(3) 0.3339(3) 0.0980(17) Uani 0.50 1 d PD A -1
Cl2 Cl -0.0437(5) 0.0943(8) 0.1885(6) 0.193(4) Uiso 0.50 1 d PD A -1

loop_
_atom_site_aniso_label
_atom_site_aniso_U_11
_atom_site_aniso_U_22
_atom_site_aniso_U_33
_atom_site_aniso_U_23
_atom_site_aniso_U_13
_atom_site_aniso_U_12
Br1 0.0657(4) 0.0410(3) 0.0359(3) 0.0028(2) 0.0254(3) -0.0067(2)
N1 0.0187(15) 0.0330(19) 0.0294(19) -0.0054(15) 0.0116(14) -0.0081(14)
N2 0.0261(17) 0.041(2) 0.033(2) -0.0046(16) 0.0156(16) -0.0115(15)
N3 0.0306(19) 0.034(2) 0.044(2) -0.0038(17) 0.0195(18) -0.0066(17)
N4 0.033(2) 0.051(3) 0.058(3) -0.004(2) 0.029(2) -0.0112(18)
C1 0.0232(19) 0.031(2) 0.030(2) 0.0029(17) 0.0150(17) 0.0000(16)
C2 0.0220(18) 0.028(2) 0.022(2) 0.0008(16) 0.0092(16) -0.0043(16)
C3 0.0193(19) 0.040(2) 0.030(2) 0.0021(18) 0.0104(17) -0.0051(17)
C4 0.025(2) 0.028(2) 0.037(2) -0.0018(17) 0.0211(19) -0.0048(16)
C5 0.026(2) 0.027(2) 0.035(2) -0.0001(17) 0.0193(18) -0.0027(16)
C6 0.028(2) 0.028(2) 0.031(2) -0.0036(17) 0.0168(18) -0.0050(16)
C7 0.0207(18) 0.029(2) 0.031(2) -0.0011(17) 0.0137(17) -0.0033(16)
C8 0.033(2) 0.033(2) 0.033(2) -0.0044(18) 0.021(2) -0.0094(18)
C9 0.030(2) 0.027(2) 0.031(2) -0.0058(17) 0.0194(18) -0.0092(16)
C10 0.0260(19) 0.025(2) 0.032(2) -0.0076(17) 0.0185(18) -0.0061(16)
C11 0.029(2) 0.031(2) 0.035(2) -0.0070(18) 0.0188(19) -0.0072(17)
C12 0.034(2) 0.034(2) 0.042(3) -0.008(2) 0.023(2) -0.0159(19)
C13 0.051(3) 0.032(2) 0.046(3) -0.007(2) 0.033(2) -0.016(2)
C14 0.046(3) 0.030(2) 0.035(2) -0.0030(18) 0.024(2) -0.0021(19)
C15 0.030(2) 0.032(2) 0.030(2) -0.0093(18) 0.0154(18) -0.0075(17)
C16 0.030(2) 0.050(3) 0.033(2) -0.008(2) 0.0129(19) -0.011(2)
C17 0.026(2) 0.039(2) 0.024(2) 0.0016(18) 0.0080(17) -0.0090(18)
C18 0.034(2) 0.040(3) 0.029(2) 0.0003(19) 0.0104(19) -0.011(2)
C19 0.028(2) 0.056(3) 0.037(3) 0.005(2) 0.012(2) -0.010(2)
C20 0.034(2) 0.056(3) 0.034(3) 0.011(2) 0.018(2) 0.007(2)
C21 0.050(3) 0.040(3) 0.036(3) -0.001(2) 0.024(2) -0.005(2)
C22 0.036(2) 0.041(3) 0.034(3) -0.003(2) 0.015(2) -0.015(2)
C23 0.0232(19) 0.029(2) 0.024(2) 0.0015(16) 0.0092(16) -0.0018(16)
C24 0.0236(19) 0.032(2) 0.024(2) 0.0036(17) 0.0090(16) -0.0029(17)
C25 0.028(2) 0.042(3) 0.027(2) -0.0013(19) 0.0110(18) -0.0116(18)
C26 0.045(3) 0.043(3) 0.027(2) -0.009(2) 0.012(2) -0.015(2)
C27 0.047(3) 0.041(3) 0.029(2) -0.004(2) 0.018(2) -0.001(2)
C28 0.030(2) 0.034(2) 0.029(2) 0.0004(18) 0.0156(19) -0.0006(18)
C29 0.025(2) 0.032(2) 0.031(2) -0.0051(18) 0.0170(18) -0.0121(18)
C30 0.033(2) 0.035(2) 0.038(3) -0.0013(19) 0.023(2) -0.0093(18)
C31 0.037(2) 0.038(2) 0.035(2) -0.0024(19) 0.022(2) -0.0088(19)
C32 0.068(4) 0.052(3) 0.053(3) -0.009(3) 0.040(3) -0.009(3)
C33 0.068(4) 0.094(5) 0.074(5) -0.019(4) 0.039(4) -0.012(4)
Cl1 0.196(5) 0.0325(15) 0.129(4) 0.0310(18) 0.129(4) 0.034(2)

loop_
_atom_type_symbol
_atom_type_description
_atom_type_scat_dispersion_real
_atom_type_scat_dispersion_imag
_atom_type_scat_source
C C 0.0033 0.0016 'International Tables Vol C Tables 4.2.6.8 and 6.1.1.4'
H H 0.0000 0.0000 'International Tables Vol C Tables 4.2.6.8 and 6.1.1.4'
N N 0.0061 0.0033 'International Tables Vol C Tables 4.2.6.8 and 6.1.1.4'
Cl Cl 0.1484 0.1585 'International Tables Vol C Tables 4.2.6.8 and 6.1.1.4'
Br Br -0.2901 2.4595 'International Tables Vol C Tables 4.2.6.8 and 6.1.1.4'

loop_
_geom_angle_atom_site_label_1
_geom_angle_atom_site_label_2
_geom_angle_atom_site_label_3
_geom_angle
C23 N1 C1 109.5(3)
C11 N2 C8 108.4(3)
C11 N2 C16 126.2(4)
C8 N2 C16 124.9(4)
C2 C1 N1 108.8(4)
C2 C1 C7 127.5(3)
N1 C1 C7 123.6(3)
C1 C2 C24 107.9(3)
C1 C2 C3 125.1(4)
C24 C2 C3 127.0(3)
C2 C3 C4 114.1(3)
C29 C4 C30 110.6(3)
C29 C4 C3 110.4(3)
C30 C4 C3 105.5(3)
C29 C4 C5 109.1(3)
C30 C4 C5 106.6(3)
C3 C4 C5 114.5(3)
C6 C5 C31 108.5(3)
C6 C5 C4 114.4(3)
C31 C5 C4 110.4(3)
C7 C6 C5 118.2(3)
C1 C7 C9 112.0(3)
C1 C7 C6 111.5(3)
C9 C7 C6 111.2(3)
C9 C8 N2 110.3(4)
C8 C9 C10 106.9(3)
C8 C9 C7 128.1(4)
C10 C9 C7 125.0(4)
C15 C10 C11 120.3(4)
C15 C10 C9 133.3(4)
C11 C10 C9 106.4(4)
N2 C11 C12 130.9(4)
N2 C11 C10 108.1(3)
C12 C11 C10 121.0(4)
C13 C12 C11 118.4(4)
C12 C13 C14 120.5(4)
C15 C14 C13 122.3(4)
C15 C14 Br1 118.7(3)
C13 C14 Br1 119.0(3)
C14 C15 C10 117.5(4)
N2 C16 C17 114.1(4)
C22 C17 C18 118.7(4)
C22 C17 C16 121.5(4)
C18 C17 C16 119.7(4)
C19 C18 C17 120.0(5)
C20 C19 C18 120.7(4)
C19 C20 C21 120.2(4)
C20 C21 C22 119.5(5)
C17 C22 C21 120.9(4)
N1 C23 C28 130.2(4)
N1 C23 C24 107.6(3)
C28 C23 C24 122.2(4)
C25 C24 C23 118.6(4)
C25 C24 C2 135.2(4)
C23 C24 C2 106.2(3)
C26 C25 C24 119.3(4)
C25 C26 C27 121.2(4)
C28 C27 C26 121.1(4)
C27 C28 C23 117.6(4)
N3 C29 C4 176.2(4)
N4 C30 C4 173.7(5)
C32 C31 C5 115.5(4)
C33 C32 C31 114.3(5)
Cl1 C34 Cl2 103.6(8)

loop_
_geom_bond_atom_site_label_1
_geom_bond_atom_site_label_2
_geom_bond_distance
Br1 C14 1.904(5)
N1 C23 1.369(5)
N1 C1 1.374(5)
N2 C11 1.369(6)
N2 C8 1.375(5)
N2 C16 1.466(5)
N3 C29 1.138(6)
N4 C30 1.138(5)
C1 C2 1.359(5)
C1 C7 1.508(6)
C2 C24 1.428(6)
C2 C3 1.503(5)
C3 C4 1.555(6)
C4 C29 1.472(6)
C4 C30 1.487(5)
C4 C5 1.567(6)
C5 C6 1.533(5)
C5 C31 1.538(6)
C6 C7 1.524(6)
C7 C9 1.513(5)
C8 C9 1.358(6)
C9 C10 1.433(5)
C10 C15 1.392(6)
C10 C11 1.413(5)
C11 C12 1.393(6)
C12 C13 1.370(7)
C13 C14 1.401(7)
C14 C15 1.380(6)
C16 C17 1.515(6)
C17 C22 1.378(6)
C17 C18 1.393(6)
C18 C19 1.382(7)
C19 C20 1.366(7)
C20 C21 1.375(7)
C21 C22 1.393(7)
C23 C28 1.394(6)
C23 C24 1.411(5)
C24 C25 1.402(6)
C25 C26 1.374(7)
C26 C27 1.401(7)
C27 C28 1.379(6)
C31 C32 1.525(7)
C32 C33 1.457(9)
C34 Cl1 1.726(14)
C34 Cl2 1.791(13)
